data_1521858
loop_
_publ_author_name
'Rogl, P.'
'Noel, H.'
'Andre, G.'
'Bouree, F.'

_publ_section_title
;
 Magnetic structures of U3 M2 (M')3, M= Al, Ga; M' = Si, Ge: a neutron
 powder diffraction study
;
_journal_name_full 'Journal of Magnetism and Magnetic Materials'
_journal_page_first 291
_journal_page_last 300
_journal_volume 191
_journal_year 1999
_chemical_formula_sum 'Ga1.92 Si3.08 U3'
_chemical_name_systematic 'U3 Ga1.92 Si3.08'
_space_group_IT_number 79
_symmetry_space_group_name_Hall 'I 4'
_symmetry_space_group_name_H-M 'I 4'
_cell_angle_alpha 90
_cell_angle_beta 90
_cell_angle_gamma 90
_cell_formula_units_Z 4
_cell_length_a 7.6426
_cell_length_b 7.6426
_cell_length_c 10.8379
_cell_volume 633.035
_citation_journal_id_ASTM JMMMDC
_cod_data_source_file Rogl_JMMMDC_1999_170.cif
_cod_data_source_block Ga1.92Si3.08U3
_cod_original_cell_volume 633.0345
_cod_database_code 1521858

loop_
_symmetry_equiv_pos_as_xyz
x,y,z
-y,x,z
-x,-y,z
y,-x,z
x+1/2,y+1/2,z+1/2
-y+1/2,x+1/2,z+1/2
-x+1/2,-y+1/2,z+1/2
y+1/2,-x+1/2,z+1/2

loop_
_atom_site_label
_atom_site_type_symbol
_atom_site_fract_x
_atom_site_fract_y
_atom_site_fract_z
_atom_site_occupancy
_atom_site_U_iso_or_equiv
U1 U 0 0 0.25 1 0.0
Ga1 Ga 0.3566 0.1441 0.181 0.03 0.0
Ga2 Ga 0.1447 0.3558 0.3156 0.93 0.0
Si1 Si 0 0 0 1 0.0
Si3 Si 0.3566 0.1441 0.181 0.97 0.0
Si4 Si 0.1447 0.3558 0.3156 0.07 0.0
U2 U 0 0 0.75 1 0.0
U3 U 0.1595 0.3405 0 1 0.0
Si2 Si 0 0 0.5 1 0.0
